data_4067253
loop_
_publ_author_name
'Hahn, Christine'

_publ_section_title
;
 Structural Investigations of Platinum(II) Styrene and Styryl Complexes
 and Mechanistic Study of Vinylic Deprotonation
;
_journal_issue 6
_journal_name_full Organometallics
_journal_page_first 1331
_journal_paper_doi 10.1021/om900482k
_journal_volume 29
_journal_year 2010
_chemical_formula_sum 'C39 H35 B2 F8 N P2 Pt'
_chemical_formula_weight 948.33
_chemical_name_systematic
;                                                                              
 ?                                                                             
;
_space_group_IT_number 14
_symmetry_cell_setting monoclinic
_symmetry_space_group_name_Hall '-P 2ybc'
_symmetry_space_group_name_H-M 'P 1 21/c 1'
_atom_sites_solution_hydrogens geom
_atom_sites_solution_primary direct
_atom_sites_solution_secondary difmap
_audit_creation_method SHELXL-97
_cell_angle_alpha 90.00
_cell_angle_beta 96.020(15)
_cell_angle_gamma 90.00
_cell_formula_units_Z 4
_cell_length_a 13.684(3)
_cell_length_b 11.966(3)
_cell_length_c 22.420(6)
_cell_measurement_reflns_used 869
_cell_measurement_temperature 110(2)
_cell_measurement_theta_max 60.38
_cell_measurement_theta_min 3.97
_cell_volume 3650.9(16)
_computing_cell_refinement 'Bruker FRAMBO'
_computing_data_collection 'Bruker FRAMBO'
_computing_data_reduction 'Bruker SAINT'
_computing_molecular_graphics 'Bruker SHELXTL'
_computing_publication_material 'Bruker SHELXTL'
_computing_structure_refinement 'SHELXL-97 (Sheldrick, 2008)'
_computing_structure_solution 'SHELXS-97 (Sheldrick, 2008)'
_diffrn_ambient_temperature 110(2)
_diffrn_measured_fraction_theta_full 0.984
_diffrn_measured_fraction_theta_max 0.984
_diffrn_measurement_device_type 'MWPC area detector'
_diffrn_measurement_method 'phi and omega scans'
_diffrn_radiation_monochromator graphite
_diffrn_radiation_source 'fine-focus sealed tube'
_diffrn_radiation_type CuK\a
_diffrn_radiation_wavelength 1.54184
_diffrn_reflns_av_R_equivalents 0.1084
_diffrn_reflns_av_sigmaI/netI 0.0740
_diffrn_reflns_limit_h_max 15
_diffrn_reflns_limit_h_min -15
_diffrn_reflns_limit_k_max 13
_diffrn_reflns_limit_k_min -13
_diffrn_reflns_limit_l_max 25
_diffrn_reflns_limit_l_min -25
_diffrn_reflns_number 27490
_diffrn_reflns_theta_full 59.99
_diffrn_reflns_theta_max 59.99
_diffrn_reflns_theta_min 3.97
_exptl_absorpt_coefficient_mu 8.647
_exptl_absorpt_correction_T_max 0.9185
_exptl_absorpt_correction_T_min 0.5100
_exptl_absorpt_correction_type multi-scan
_exptl_absorpt_process_details sadabs
_exptl_crystal_colour colorless
_exptl_crystal_density_diffrn 1.725
_exptl_crystal_density_method 'not measured'
_exptl_crystal_description plate
_exptl_crystal_F_000 1864
_exptl_crystal_size_max 0.09
_exptl_crystal_size_mid 0.09
_exptl_crystal_size_min 0.01
_refine_diff_density_max 0.846
_refine_diff_density_min -1.318
_refine_diff_density_rms 0.122
_refine_ls_extinction_method none
_refine_ls_goodness_of_fit_ref 1.008
_refine_ls_hydrogen_treatment mixed
_refine_ls_matrix_type full
_refine_ls_number_parameters 481
_refine_ls_number_reflns 5335
_refine_ls_number_restraints 0
_refine_ls_restrained_S_all 1.008
_refine_ls_R_factor_all 0.0499
_refine_ls_R_factor_gt 0.0348
_refine_ls_shift/su_max 0.005
_refine_ls_shift/su_mean 0.000
_refine_ls_structure_factor_coef Fsqd
_refine_ls_weighting_details 'calc w=1/[\s^2^(Fo^2^)+(0.0150P)^2^+0.0000P] where P=(Fo^2^+2Fc^2^)/3'
_refine_ls_weighting_scheme calc
_refine_ls_wR_factor_gt 0.0672
_refine_ls_wR_factor_ref 0.0694
_reflns_number_gt 3976
_reflns_number_total 5335
_reflns_threshold_expression >2sigma(I)
_cod_data_source_file om900482k_si_001.cif
_cod_data_source_block complex1
_cod_depositor_comments
;
The following automatic conversions were performed:

'_symmetry_cell_setting' value 'Monoclinic' changed to 'monoclinic'
according to /home/saulius/struct/CIF-dictionaries/cif_core.dic
dictionary named 'cif_core.dic' version 2.4.1 from 2010-06-29.

Automatic conversion script
Id: cif_fix_values 1715 2011-07-08 13:25:40Z adriana 
;
_cod_original_cell_volume 3651.0(15)
_cod_original_sg_symbol_H-M P2(1)/c
_cod_database_code 4067253

loop_
_symmetry_equiv_pos_as_xyz
'x, y, z'
'-x, y+1/2, -z+1/2'
'-x, -y, -z'
'x, -y-1/2, z-1/2'

loop_
_atom_site_label
_atom_site_type_symbol
_atom_site_fract_x
_atom_site_fract_y
_atom_site_fract_z
_atom_site_U_iso_or_equiv
_atom_site_adp_type
_atom_site_occupancy
_atom_site_symmetry_multiplicity
_atom_site_calc_flag
_atom_site_refinement_flags
Pt1 Pt 0.212356(17) 0.198646(19) 0.083808(10) 0.01929(9) Uani 1 1 d .
P1 P 0.13538(11) 0.35628(12) 0.11821(6) 0.0196(3) Uani 1 1 d .
P2 P 0.30942(10) 0.08231(12) 0.03263(6) 0.0198(3) Uani 1 1 d .
F1 F 0.6016(2) 0.2279(3) 0.60814(17) 0.0440(10) Uani 1 1 d .
F2 F 0.5893(3) 0.1542(3) 0.70113(17) 0.0470(10) Uani 1 1 d .
F3 F 0.4934(3) 0.0903(3) 0.61985(15) 0.0398(9) Uani 1 1 d .
F4 F 0.4676(3) 0.2636(3) 0.65678(16) 0.0397(9) Uani 1 1 d .
F5 F 0.8535(2) 0.1973(3) 0.45567(14) 0.0312(8) Uani 1 1 d .
F6 F 0.9498(3) 0.3498(3) 0.47643(16) 0.0417(9) Uani 1 1 d .
F7 F 0.8993(2) 0.3064(3) 0.37932(14) 0.0366(8) Uani 1 1 d .
F8 F 1.0121(2) 0.1959(3) 0.43362(16) 0.0420(9) Uani 1 1 d .
N1 N 0.2747(3) 0.3190(4) 0.03293(19) 0.0197(11) Uani 1 1 d .
C1 C 0.1075(6) 0.0745(6) 0.1101(3) 0.0448(19) Uani 1 1 d .
H1A H 0.0529 0.1140 0.1236 0.09(3) Uiso 1 1 d R
H1B H 0.0938 0.0263 0.0760 0.06(2) Uiso 1 1 d R
C2 C 0.1856(6) 0.0629(6) 0.1517(3) 0.046(2) Uani 1 1 d .
H2 H 0.2226 0.0018 0.1378 0.07(3) Uiso 1 1 d R
C3 C 0.1959(5) 0.1042(5) 0.2133(3) 0.0363(17) Uani 1 1 d .
C4 C 0.2869(6) 0.0887(7) 0.2457(4) 0.059(2) Uani 1 1 d .
H4A H 0.3399 0.0591 0.2265 0.071 Uiso 1 1 calc R
C5 C 0.3006(6) 0.1166(7) 0.3062(4) 0.061(2) Uani 1 1 d .
H5A H 0.3628 0.1058 0.3286 0.073 Uiso 1 1 calc R
C6 C 0.2241(8) 0.1596(7) 0.3333(3) 0.061(2) Uani 1 1 d .
H6A H 0.2339 0.1808 0.3743 0.073 Uiso 1 1 calc R
C7 C 0.1325(7) 0.1728(6) 0.3016(4) 0.058(2) Uani 1 1 d .
H7A H 0.0790 0.2004 0.3211 0.069 Uiso 1 1 calc R
C8 C 0.1202(6) 0.1460(5) 0.2432(3) 0.0455(19) Uani 1 1 d .
H8A H 0.0573 0.1562 0.2215 0.055 Uiso 1 1 calc R
C9 C 0.3584(4) 0.2968(5) 0.0089(2) 0.0215(12) Uani 1 1 d .
C10 C 0.4001(4) 0.3810(5) -0.0242(3) 0.0262(14) Uani 1 1 d .
H10A H 0.4591 0.3666 -0.0418 0.031 Uiso 1 1 calc R
C11 C 0.3561(4) 0.4836(5) -0.0312(3) 0.0291(15) Uani 1 1 d .
H11A H 0.3856 0.5413 -0.0522 0.035 Uiso 1 1 calc R
C12 C 0.2689(4) 0.5025(5) -0.0075(3) 0.0260(14) Uani 1 1 d .
H12A H 0.2375 0.5733 -0.0124 0.031 Uiso 1 1 calc R
C13 C 0.2271(4) 0.4182(5) 0.0234(2) 0.0212(13) Uani 1 1 d .
C14 C 0.4046(4) 0.1851(5) 0.0189(3) 0.0244(13) Uani 1 1 d .
H14A H 0.4553 0.1880 0.0538 0.029 Uiso 1 1 calc R
H14B H 0.4369 0.1629 -0.0168 0.029 Uiso 1 1 calc R
C15 C 0.2525(4) 0.0404(4) -0.0394(2) 0.0208(13) Uani 1 1 d .
C16 C 0.3002(4) -0.0340(5) -0.0759(3) 0.0250(14) Uani 1 1 d .
H16A H 0.3613 -0.0663 -0.0609 0.030 Uiso 1 1 calc R
C17 C 0.2595(5) -0.0602(5) -0.1325(3) 0.0294(15) Uani 1 1 d .
H17A H 0.2927 -0.1096 -0.1566 0.035 Uiso 1 1 calc R
C18 C 0.1697(5) -0.0148(5) -0.1546(3) 0.0309(15) Uani 1 1 d .
H18A H 0.1414 -0.0333 -0.1938 0.037 Uiso 1 1 calc R
C19 C 0.1217(5) 0.0572(5) -0.1196(3) 0.0291(15) Uani 1 1 d .
H19A H 0.0603 0.0884 -0.1348 0.035 Uiso 1 1 calc R
C20 C 0.1633(4) 0.0841(5) -0.0621(3) 0.0253(14) Uani 1 1 d .
H20A H 0.1295 0.1334 -0.0381 0.030 Uiso 1 1 calc R
C21 C 0.3694(4) -0.0377(5) 0.0682(3) 0.0222(13) Uani 1 1 d .
C22 C 0.4557(4) -0.0285(5) 0.1076(3) 0.0263(14) Uani 1 1 d .
H22A H 0.4858 0.0424 0.1149 0.032 Uiso 1 1 calc R
C23 C 0.4968(5) -0.1216(5) 0.1357(3) 0.0325(15) Uani 1 1 d .
H23A H 0.5565 -0.1153 0.1613 0.039 Uiso 1 1 calc R
C24 C 0.4516(5) -0.2248(5) 0.1268(3) 0.0300(16) Uani 1 1 d .
H24A H 0.4801 -0.2890 0.1466 0.036 Uiso 1 1 calc R
C25 C 0.3666(5) -0.2344(5) 0.0899(3) 0.0266(15) Uani 1 1 d .
H25A H 0.3351 -0.3051 0.0850 0.032 Uiso 1 1 calc R
C26 C 0.3257(4) -0.1433(5) 0.0598(3) 0.0240(14) Uani 1 1 d .
H26A H 0.2676 -0.1518 0.0330 0.029 Uiso 1 1 calc R
C27 C 0.1285(4) 0.4303(5) 0.0474(2) 0.0230(14) Uani 1 1 d .
H27A H 0.0760 0.3981 0.0188 0.028 Uiso 1 1 calc R
H27B H 0.1135 0.5102 0.0534 0.028 Uiso 1 1 calc R
C28 C 0.2131(4) 0.4440(5) 0.1675(2) 0.0249(14) Uani 1 1 d .
C29 C 0.3043(4) 0.4091(6) 0.1924(2) 0.0270(14) Uani 1 1 d .
H29A H 0.3229 0.3331 0.1889 0.032 Uiso 1 1 calc R
C30 C 0.3692(5) 0.4839(6) 0.2225(3) 0.0370(17) Uani 1 1 d .
H30A H 0.4321 0.4588 0.2391 0.044 Uiso 1 1 calc R
C31 C 0.3435(5) 0.5944(6) 0.2287(3) 0.0391(18) Uani 1 1 d .
H31A H 0.3885 0.6455 0.2491 0.047 Uiso 1 1 calc R
C32 C 0.2508(5) 0.6302(6) 0.2047(3) 0.0347(17) Uani 1 1 d .
H32A H 0.2317 0.7057 0.2096 0.042 Uiso 1 1 calc R
C33 C 0.1871(5) 0.5572(5) 0.1741(3) 0.0303(15) Uani 1 1 d .
H33A H 0.1246 0.5829 0.1571 0.036 Uiso 1 1 calc R
C34 C 0.0151(4) 0.3550(5) 0.1433(2) 0.0214(13) Uani 1 1 d .
C35 C 0.0035(4) 0.3775(5) 0.2032(3) 0.0276(15) Uani 1 1 d .
H35A H 0.0588 0.3971 0.2303 0.033 Uiso 1 1 calc R
C36 C -0.0896(4) 0.3711(5) 0.2232(3) 0.0310(15) Uani 1 1 d .
H36A H -0.0979 0.3866 0.2639 0.037 Uiso 1 1 calc R
C37 C -0.1688(4) 0.3422(5) 0.1837(3) 0.0327(16) Uani 1 1 d .
H37A H -0.2323 0.3386 0.1972 0.039 Uiso 1 1 calc R
C38 C -0.1575(4) 0.3182(5) 0.1243(3) 0.0360(16) Uani 1 1 d .
H38A H -0.2129 0.2981 0.0973 0.043 Uiso 1 1 calc R
C39 C -0.0662(4) 0.3234(5) 0.1047(3) 0.0304(15) Uani 1 1 d .
H39A H -0.0584 0.3053 0.0642 0.036 Uiso 1 1 calc R
B1 B 0.5375(5) 0.1826(6) 0.6474(3) 0.0307(18) Uani 1 1 d .
B2 B 0.9293(5) 0.2638(6) 0.4362(3) 0.0272(17) Uani 1 1 d .

loop_
_atom_site_aniso_label
_atom_site_aniso_U_11
_atom_site_aniso_U_22
_atom_site_aniso_U_33
_atom_site_aniso_U_23
_atom_site_aniso_U_13
_atom_site_aniso_U_12
Pt1 0.02080(13) 0.01825(13) 0.02019(13) -0.00060(12) 0.00859(9) -0.00027(13)
P1 0.0218(8) 0.0181(7) 0.0201(7) -0.0029(6) 0.0078(7) -0.0004(7)
P2 0.0163(7) 0.0213(8) 0.0229(8) -0.0026(7) 0.0069(6) 0.0000(7)
F1 0.0297(19) 0.047(2) 0.058(2) 0.0109(19) 0.0195(19) -0.0026(18)
F2 0.038(2) 0.059(2) 0.043(2) 0.0035(19) 0.0001(19) 0.007(2)
F3 0.038(2) 0.043(2) 0.041(2) -0.0127(18) 0.0182(18) -0.0139(19)
F4 0.0332(19) 0.034(2) 0.055(2) 0.0000(17) 0.0161(19) 0.0064(17)
F5 0.0297(18) 0.0250(17) 0.0399(19) 0.0026(17) 0.0083(16) -0.0076(17)
F6 0.054(2) 0.036(2) 0.037(2) -0.0089(18) 0.0105(19) -0.0193(19)
F7 0.042(2) 0.0317(18) 0.0362(19) 0.0091(18) 0.0032(17) -0.0019(19)
F8 0.0285(19) 0.048(2) 0.050(2) 0.012(2) 0.0090(17) 0.011(2)
N1 0.026(3) 0.017(3) 0.016(2) 0.001(2) 0.004(2) 0.006(2)
C1 0.056(5) 0.036(4) 0.045(4) -0.007(4) 0.015(4) -0.021(4)
C2 0.052(5) 0.038(4) 0.053(5) 0.019(4) 0.028(4) 0.000(4)
C3 0.047(4) 0.033(4) 0.030(4) 0.015(3) 0.011(3) -0.009(4)
C4 0.046(5) 0.063(5) 0.071(6) 0.008(5) 0.023(5) -0.010(4)
C5 0.060(6) 0.056(5) 0.061(6) 0.022(5) -0.026(5) -0.018(5)
C6 0.099(8) 0.054(5) 0.030(4) 0.003(4) 0.006(5) 0.004(5)
C7 0.098(7) 0.039(5) 0.044(5) 0.000(4) 0.037(5) 0.005(5)
C8 0.052(5) 0.027(3) 0.060(5) 0.024(4) 0.017(4) 0.015(4)
C9 0.019(3) 0.028(3) 0.017(3) -0.009(3) 0.002(2) 0.001(3)
C10 0.027(3) 0.023(3) 0.031(3) 0.004(3) 0.016(3) -0.002(3)
C11 0.034(4) 0.025(3) 0.029(3) 0.004(3) 0.010(3) -0.003(3)
C12 0.031(3) 0.021(3) 0.028(3) 0.005(3) 0.013(3) -0.002(3)
C13 0.025(3) 0.026(3) 0.013(3) -0.006(3) 0.005(3) -0.005(3)
C14 0.022(3) 0.024(3) 0.026(3) 0.005(3) -0.002(3) -0.003(3)
C15 0.017(3) 0.018(3) 0.029(3) 0.002(3) 0.010(3) -0.001(3)
C16 0.019(3) 0.024(3) 0.033(4) 0.004(3) 0.006(3) 0.009(3)
C17 0.039(4) 0.031(3) 0.019(3) -0.002(3) 0.010(3) 0.007(3)
C18 0.042(4) 0.030(4) 0.020(3) -0.001(3) 0.000(3) -0.004(3)
C19 0.028(3) 0.027(3) 0.032(4) 0.003(3) 0.006(3) 0.003(3)
C20 0.025(3) 0.029(3) 0.022(3) -0.006(3) 0.005(3) 0.005(3)
C21 0.021(3) 0.022(3) 0.027(3) -0.004(3) 0.015(3) 0.005(3)
C22 0.022(3) 0.028(3) 0.030(3) -0.003(3) 0.005(3) 0.001(3)
C23 0.028(3) 0.035(4) 0.033(4) 0.002(3) 0.000(3) 0.006(3)
C24 0.032(4) 0.032(4) 0.028(3) 0.009(3) 0.013(3) 0.012(3)
C25 0.032(3) 0.023(3) 0.027(3) 0.004(3) 0.012(3) -0.006(3)
C26 0.019(3) 0.027(3) 0.027(3) 0.000(3) 0.006(3) 0.002(3)
C27 0.019(3) 0.026(3) 0.026(3) -0.009(3) 0.012(3) -0.007(3)
C28 0.027(3) 0.029(3) 0.021(3) 0.004(3) 0.016(3) -0.001(3)
C29 0.020(3) 0.039(4) 0.023(3) -0.003(3) 0.007(3) -0.001(3)
C30 0.027(4) 0.064(5) 0.022(3) -0.005(3) 0.013(3) -0.005(4)
C31 0.048(5) 0.050(4) 0.023(3) -0.014(3) 0.020(3) -0.024(4)
C32 0.046(4) 0.036(4) 0.025(3) -0.006(3) 0.017(3) -0.013(4)
C33 0.037(4) 0.024(3) 0.032(4) 0.001(3) 0.011(3) -0.004(3)
C34 0.023(3) 0.018(3) 0.024(3) 0.000(3) 0.007(3) 0.000(3)
C35 0.026(3) 0.030(4) 0.028(3) -0.001(3) 0.008(3) -0.005(3)
C36 0.031(4) 0.028(4) 0.036(4) 0.000(3) 0.017(3) 0.002(3)
C37 0.017(3) 0.034(4) 0.048(4) 0.018(3) 0.011(3) 0.008(3)
C38 0.021(3) 0.044(4) 0.042(4) 0.014(3) 0.002(3) -0.002(3)
C39 0.025(3) 0.036(4) 0.032(3) 0.005(3) 0.007(3) -0.008(3)
B1 0.028(4) 0.031(4) 0.034(4) 0.007(4) 0.007(3) 0.000(4)
B2 0.030(4) 0.025(4) 0.027(4) 0.005(3) 0.006(3) -0.006(3)

loop_
_atom_type_symbol
_atom_type_description
_atom_type_scat_dispersion_real
_atom_type_scat_dispersion_imag
_atom_type_scat_source
C C 0.0181 0.0091 'International Tables Vol C Tables 4.2.6.8 and 6.1.1.4'
H H 0.0000 0.0000 'International Tables Vol C Tables 4.2.6.8 and 6.1.1.4'
B B 0.0090 0.0039 'International Tables Vol C Tables 4.2.6.8 and 6.1.1.4'
N N 0.0311 0.0180 'International Tables Vol C Tables 4.2.6.8 and 6.1.1.4'
F F 0.0727 0.0534 'International Tables Vol C Tables 4.2.6.8 and 6.1.1.4'
P P 0.2955 0.4335 'International Tables Vol C Tables 4.2.6.8 and 6.1.1.4'
Pt Pt -4.5932 6.9264 'International Tables Vol C Tables 4.2.6.8 and 6.1.1.4'

loop_
_geom_angle_atom_site_label_1
_geom_angle_atom_site_label_2
_geom_angle_atom_site_label_3
_geom_angle
N1 Pt1 C1 159.7(2)
N1 Pt1 C2 164.7(2)
C1 Pt1 C2 35.1(3)
N1 Pt1 P2 81.64(12)
C1 Pt1 P2 98.7(2)
C2 Pt1 P2 92.46(19)
N1 Pt1 P1 81.15(12)
C1 Pt1 P1 97.4(2)
C2 Pt1 P1 104.23(19)
P2 Pt1 P1 162.79(5)
C28 P1 C34 108.4(3)
C28 P1 C27 103.1(3)
C34 P1 C27 108.3(3)
C28 P1 Pt1 114.8(2)
C34 P1 Pt1 123.94(19)
C27 P1 Pt1 95.12(18)
C15 P2 C21 108.2(3)
C15 P2 C14 106.5(3)
C21 P2 C14 108.1(3)
C15 P2 Pt1 113.49(18)
C21 P2 Pt1 121.31(17)
C14 P2 Pt1 97.72(19)
C9 N1 C13 121.6(5)
C9 N1 Pt1 120.0(4)
C13 N1 Pt1 118.4(3)
C2 C1 Pt1 76.3(4)
C2 C1 H1A 114.7
Pt1 C1 H1A 107.8
C2 C1 H1B 124.3
Pt1 C1 H1B 105.8
H1A C1 H1B 117.0
C1 C2 C3 127.6(7)
C1 C2 Pt1 68.7(4)
C3 C2 Pt1 112.5(5)
C1 C2 H2 105.1
C3 C2 H2 124.3
Pt1 C2 H2 101.4
C4 C3 C8 118.1(7)
C4 C3 C2 116.3(7)
C8 C3 C2 125.2(7)
C3 C4 C5 120.1(7)
C3 C4 H4A 120.0
C5 C4 H4A 120.0
C6 C5 C4 119.5(8)
C6 C5 H5A 120.2
C4 C5 H5A 120.2
C5 C6 C7 120.8(7)
C5 C6 H6A 119.6
C7 C6 H6A 119.6
C8 C7 C6 119.2(8)
C8 C7 H7A 120.4
C6 C7 H7A 120.4
C7 C8 C3 122.3(8)
C7 C8 H8A 118.8
C3 C8 H8A 118.8
N1 C9 C10 118.7(5)
N1 C9 C14 119.0(5)
C10 C9 C14 122.2(4)
C11 C10 C9 120.3(5)
C11 C10 H10A 119.9
C9 C10 H10A 119.9
C10 C11 C12 119.6(5)
C10 C11 H11A 120.2
C12 C11 H11A 120.2
C11 C12 C13 119.6(5)
C11 C12 H12A 120.2
C13 C12 H12A 120.2
N1 C13 C12 120.0(5)
N1 C13 C27 117.3(5)
C12 C13 C27 122.7(5)
C9 C14 P2 109.2(4)
C9 C14 H14A 109.8
P2 C14 H14A 109.8
C9 C14 H14B 109.8
P2 C14 H14B 109.8
H14A C14 H14B 108.3
C20 C15 C16 118.1(5)
C20 C15 P2 120.8(4)
C16 C15 P2 121.0(4)
C17 C16 C15 120.9(5)
C17 C16 H16A 119.6
C15 C16 H16A 119.6
C16 C17 C18 120.1(5)
C16 C17 H17A 119.9
C18 C17 H17A 119.9
C19 C18 C17 119.9(6)
C19 C18 H18A 120.0
C17 C18 H18A 120.0
C18 C19 C20 120.0(6)
C18 C19 H19A 120.0
C20 C19 H19A 120.0
C15 C20 C19 121.0(5)
C15 C20 H20A 119.5
C19 C20 H20A 119.5
C22 C21 C26 118.3(5)
C22 C21 P2 122.2(4)
C26 C21 P2 119.4(4)
C23 C22 C21 120.2(6)
C23 C22 H22A 119.9
C21 C22 H22A 119.9
C22 C23 C24 120.2(6)
C22 C23 H23A 119.9
C24 C23 H23A 119.9
C25 C24 C23 120.2(6)
C25 C24 H24A 119.9
C23 C24 H24A 119.9
C24 C25 C26 120.8(6)
C24 C25 H25A 119.6
C26 C25 H25A 119.6
C25 C26 C21 120.2(6)
C25 C26 H26A 119.9
C21 C26 H26A 119.9
C13 C27 P1 107.4(4)
C13 C27 H27A 110.2
P1 C27 H27A 110.2
C13 C27 H27B 110.2
P1 C27 H27B 110.2
H27A C27 H27B 108.5
C29 C28 C33 118.4(6)
C29 C28 P1 121.8(5)
C33 C28 P1 119.1(5)
C28 C29 C30 120.6(6)
C28 C29 H29A 119.7
C30 C29 H29A 119.7
C31 C30 C29 120.7(6)
C31 C30 H30A 119.6
C29 C30 H30A 119.6
C30 C31 C32 119.2(6)
C30 C31 H31A 120.4
C32 C31 H31A 120.4
C33 C32 C31 120.3(6)
C33 C32 H32A 119.8
C31 C32 H32A 119.8
C32 C33 C28 120.7(6)
C32 C33 H33A 119.6
C28 C33 H33A 119.6
C39 C34 C35 119.2(5)
C39 C34 P1 120.5(4)
C35 C34 P1 120.1(5)
C34 C35 C36 119.9(6)
C34 C35 H35A 120.0
C36 C35 H35A 120.0
C37 C36 C35 119.6(6)
C37 C36 H36A 120.2
C35 C36 H36A 120.2
C36 C37 C38 120.8(5)
C36 C37 H37A 119.6
C38 C37 H37A 119.6
C39 C38 C37 119.8(6)
C39 C38 H38A 120.1
C37 C38 H38A 120.1
C38 C39 C34 120.7(6)
C38 C39 H39A 119.7
C34 C39 H39A 119.7
F3 B1 F2 110.9(5)
F3 B1 F4 110.6(5)
F2 B1 F4 109.8(5)
F3 B1 F1 107.5(5)
F2 B1 F1 110.0(5)
F4 B1 F1 108.0(5)
F6 B2 F7 110.2(5)
F6 B2 F8 110.5(6)
F7 B2 F8 109.6(5)
F6 B2 F5 108.9(5)
F7 B2 F5 109.5(5)
F8 B2 F5 108.1(5)

loop_
_geom_bond_atom_site_label_1
_geom_bond_atom_site_label_2
_geom_bond_distance
Pt1 N1 2.076(4)
Pt1 C1 2.188(6)
Pt1 C2 2.282(6)
Pt1 P2 2.3105(14)
Pt1 P1 2.3309(15)
P1 C28 1.791(6)
P1 C34 1.795(5)
P1 C27 1.811(6)
P2 C15 1.790(6)
P2 C21 1.798(6)
P2 C14 1.842(6)
F1 B1 1.414(7)
F2 B1 1.376(8)
F3 B1 1.374(8)
F4 B1 1.393(8)
F5 B2 1.412(7)
F6 B2 1.378(8)
F7 B2 1.395(8)
F8 B2 1.400(8)
N1 C9 1.343(7)
N1 C13 1.359(7)
C1 C2 1.350(10)
C1 H1A 0.9599
C1 H1B 0.9601
C2 C3 1.460(10)
C2 H2 0.9601
C3 C4 1.386(10)
C3 C8 1.386(9)
C4 C5 1.392(11)
C4 H4A 0.9500
C5 C6 1.364(11)
C5 H5A 0.9500
C6 C7 1.383(12)
C6 H6A 0.9500
C7 C8 1.343(10)
C7 H7A 0.9500
C8 H8A 0.9500
C9 C10 1.406(8)
C9 C14 1.486(8)
C10 C11 1.369(8)
C10 H10A 0.9500
C11 C12 1.374(8)
C11 H11A 0.9500
C12 C13 1.382(7)
C12 H12A 0.9500
C13 C27 1.511(7)
C14 H14A 0.9900
C14 H14B 0.9900
C15 C20 1.376(8)
C15 C16 1.414(7)
C16 C17 1.367(8)
C16 H16A 0.9500
C17 C18 1.386(9)
C17 H17A 0.9500
C18 C19 1.377(8)
C18 H18A 0.9500
C19 C20 1.392(8)
C19 H19A 0.9500
C20 H20A 0.9500
C21 C22 1.403(8)
C21 C26 1.403(8)
C22 C23 1.370(8)
C22 H22A 0.9500
C23 C24 1.387(9)
C23 H23A 0.9500
C24 C25 1.360(9)
C24 H24A 0.9500
C25 C26 1.370(8)
C25 H25A 0.9500
C26 H26A 0.9500
C27 H27A 0.9900
C27 H27B 0.9900
C28 C29 1.378(8)
C28 C33 1.412(8)
C29 C30 1.386(9)
C29 H29A 0.9500
C30 C31 1.379(10)
C30 H30A 0.9500
C31 C32 1.392(10)
C31 H31A 0.9500
C32 C33 1.367(9)
C32 H32A 0.9500
C33 H33A 0.9500
C34 C39 1.390(8)
C34 C35 1.394(8)
C35 C36 1.396(8)
C35 H35A 0.9500
C36 C37 1.369(9)
C36 H36A 0.9500
C37 C38 1.388(9)
C37 H37A 0.9500
C38 C39 1.368(8)
C38 H38A 0.9500
C39 H39A 0.9500

loop_
_geom_torsion_atom_site_label_1
_geom_torsion_atom_site_label_2
_geom_torsion_atom_site_label_3
_geom_torsion_atom_site_label_4
_geom_torsion
N1 Pt1 P1 C28 -73.5(2)
C1 Pt1 P1 C28 127.0(3)
C2 Pt1 P1 C28 91.9(3)
P2 Pt1 P1 C28 -73.7(3)
N1 Pt1 P1 C34 149.6(3)
C1 Pt1 P1 C34 -9.9(3)
C2 Pt1 P1 C34 -44.9(3)
P2 Pt1 P1 C34 149.5(3)
N1 Pt1 P1 C27 33.5(2)
C1 Pt1 P1 C27 -126.0(3)
C2 Pt1 P1 C27 -161.1(3)
P2 Pt1 P1 C27 33.3(3)
N1 Pt1 P2 C15 -85.0(2)
C1 Pt1 P2 C15 74.4(3)
C2 Pt1 P2 C15 109.1(3)
P1 Pt1 P2 C15 -84.8(3)
N1 Pt1 P2 C21 143.5(3)
C1 Pt1 P2 C21 -57.1(3)
C2 Pt1 P2 C21 -22.4(3)
P1 Pt1 P2 C21 143.6(3)
N1 Pt1 P2 C14 26.8(2)
C1 Pt1 P2 C14 -173.7(3)
C2 Pt1 P2 C14 -139.0(3)
P1 Pt1 P2 C14 27.0(3)
C1 Pt1 N1 C9 -112.6(7)
C2 Pt1 N1 C9 48.0(10)
P2 Pt1 N1 C9 -20.0(4)
P1 Pt1 N1 C9 160.0(4)
C1 Pt1 N1 C13 65.5(8)
C2 Pt1 N1 C13 -133.9(8)
P2 Pt1 N1 C13 158.1(4)
P1 Pt1 N1 C13 -21.9(4)
N1 Pt1 C1 C2 171.3(5)
P2 Pt1 C1 C2 81.8(4)
P1 Pt1 C1 C2 -104.3(4)
Pt1 C1 C2 C3 102.6(7)
N1 Pt1 C2 C1 -168.4(7)
P2 Pt1 C2 C1 -101.7(4)
P1 Pt1 C2 C1 82.5(5)
N1 Pt1 C2 C3 68.4(10)
C1 Pt1 C2 C3 -123.2(8)
P2 Pt1 C2 C3 135.1(5)
P1 Pt1 C2 C3 -40.7(6)
C1 C2 C3 C4 -175.1(7)
Pt1 C2 C3 C4 -95.3(7)
C1 C2 C3 C8 12.1(11)
Pt1 C2 C3 C8 91.9(7)
C8 C3 C4 C5 -0.9(11)
C2 C3 C4 C5 -174.3(6)
C3 C4 C5 C6 -0.3(12)
C4 C5 C6 C7 1.9(12)
C5 C6 C7 C8 -2.1(12)
C6 C7 C8 C3 0.8(11)
C4 C3 C8 C7 0.7(10)
C2 C3 C8 C7 173.5(6)
C13 N1 C9 C10 3.5(8)
Pt1 N1 C9 C10 -178.5(4)
C13 N1 C9 C14 -177.5(5)
Pt1 N1 C9 C14 0.5(7)
N1 C9 C10 C11 0.4(8)
C14 C9 C10 C11 -178.6(6)
C9 C10 C11 C12 -2.4(9)
C10 C11 C12 C13 0.5(9)
C9 N1 C13 C12 -5.4(8)
Pt1 N1 C13 C12 176.6(4)
C9 N1 C13 C27 174.1(5)
Pt1 N1 C13 C27 -3.9(6)
C11 C12 C13 N1 3.3(8)
C11 C12 C13 C27 -176.2(5)
N1 C9 C14 P2 25.9(6)
C10 C9 C14 P2 -155.1(5)
C15 P2 C14 C9 82.7(4)
C21 P2 C14 C9 -161.3(4)
Pt1 P2 C14 C9 -34.7(4)
C21 P2 C15 C20 143.2(4)
C14 P2 C15 C20 -100.8(5)
Pt1 P2 C15 C20 5.5(5)
C21 P2 C15 C16 -40.0(5)
C14 P2 C15 C16 75.9(5)
Pt1 P2 C15 C16 -177.7(4)
C20 C15 C16 C17 1.1(8)
P2 C15 C16 C17 -175.7(5)
C15 C16 C17 C18 -0.8(9)
C16 C17 C18 C19 0.3(9)
C17 C18 C19 C20 -0.1(8)
C16 C15 C20 C19 -0.9(8)
P2 C15 C20 C19 175.9(4)
C18 C19 C20 C15 0.5(9)
C15 P2 C21 C22 147.9(4)
C14 P2 C21 C22 33.0(5)
Pt1 P2 C21 C22 -78.4(4)
C15 P2 C21 C26 -36.3(5)
C14 P2 C21 C26 -151.2(4)
Pt1 P2 C21 C26 97.4(4)
C26 C21 C22 C23 1.5(8)
P2 C21 C22 C23 177.4(4)
C21 C22 C23 C24 -2.1(8)
C22 C23 C24 C25 0.4(9)
C23 C24 C25 C26 1.8(8)
C24 C25 C26 C21 -2.3(8)
C22 C21 C26 C25 0.7(8)
P2 C21 C26 C25 -175.3(4)
N1 C13 C27 P1 36.6(6)
C12 C13 C27 P1 -144.0(5)
C28 P1 C27 C13 72.0(4)
C34 P1 C27 C13 -173.2(4)
Pt1 P1 C27 C13 -44.9(4)
C34 P1 C28 C29 130.7(4)
C27 P1 C28 C29 -114.6(5)
Pt1 P1 C28 C29 -12.6(5)
C34 P1 C28 C33 -58.9(5)
C27 P1 C28 C33 55.8(5)
Pt1 P1 C28 C33 157.8(4)
C33 C28 C29 C30 -0.7(8)
P1 C28 C29 C30 169.7(4)
C28 C29 C30 C31 0.6(8)
C29 C30 C31 C32 0.6(8)
C30 C31 C32 C33 -1.7(8)
C31 C32 C33 C28 1.5(8)
C29 C28 C33 C32 -0.3(8)
P1 C28 C33 C32 -171.0(4)
C28 P1 C34 C39 160.2(5)
C27 P1 C34 C39 48.9(5)
Pt1 P1 C34 C39 -60.7(5)
C28 P1 C34 C35 -24.8(6)
C27 P1 C34 C35 -136.0(5)
Pt1 P1 C34 C35 114.3(4)
C39 C34 C35 C36 -1.8(9)
P1 C34 C35 C36 -176.9(5)
C34 C35 C36 C37 0.3(9)
C35 C36 C37 C38 0.7(9)
C36 C37 C38 C39 -0.1(10)
C37 C38 C39 C34 -1.4(10)
C35 C34 C39 C38 2.3(9)
P1 C34 C39 C38 177.4(5)
